data_7054809
loop_
_publ_author_name
'Kahan, Rachel J.'
'Cloke, F. Geoffrey N.'
'Roe, S. Mark'
'Nief, Fran\,cois'

_publ_section_title
;
 Activation of carbon dioxide by new mixed sandwich uranium(iii) complexes
 incorporating cyclooctatetraenyl and pyrrolide, phospholide, or arsolide
 ligands
;
_journal_issue 10
_journal_name_full 'New J. Chem.'
_journal_page_first 7602
_journal_paper_doi 10.1039/C5NJ00590F
_journal_volume 39
_journal_year 2015
_chemical_formula_moiety 'C68 H120 N2 Si4 U2'
_chemical_formula_sum 'C68 H120 N2 Si4 U2'
_chemical_formula_weight 1554.08
_chemical_name_systematic
;
 1
;
_chemical_properties_physical 'Air-sensitive, Moisture-sensitive, Oxygen-sensitive'
_space_group_crystal_system orthorhombic
_space_group_IT_number 29
_space_group_name_Hall 'P 2c -2b'
_space_group_name_H-M_alt 'P b c 21'
_symmetry_space_group_name_Hall 'P 2c -2b'
_symmetry_space_group_name_H-M 'P b c 21'
_atom_sites_solution_hydrogens geom
_audit_creation_date 2015-03-02
_audit_creation_method
;
Olex2 1.2
(compiled 2015.01.26 svn.r3150 for OlexSys, GUI svn.r4998)
;
_audit_update_record
;
2015-04-16 deposited with the CCDC.
2015-04-22 downloaded from the CCDC.
;
_cell_angle_alpha 90
_cell_angle_beta 90
_cell_angle_gamma 90
_cell_formula_units_Z 4
_cell_length_a 12.54240(10)
_cell_length_b 22.7691(3)
_cell_length_c 24.9695(2)
_cell_measurement_reflns_used 11478
_cell_measurement_temperature 173(2)
_cell_measurement_theta_max 61.0560
_cell_measurement_theta_min 3.9570
_cell_volume 7130.77(12)
_computing_cell_refinement
;
CrysAlisPro, Agilent Technologies
Version 1.171.37.31 
;
_computing_data_collection
;
CrysAlisPro, Agilent Technologies
Version 1.171.37.31 
;
_computing_data_reduction
;
CrysAlisPro, Agilent Technologies
Version 1.171.37.31 
;
_computing_molecular_graphics 'Olex2 (Dolomanov et al., 2009)'
_computing_publication_material 'Olex2 (Dolomanov et al., 2009)'
_computing_structure_refinement 'ShelXL (Sheldrick, 2008)'
_computing_structure_solution 'ShelXL (Sheldrick, 2008)'
_diffrn_ambient_temperature 173.15
_diffrn_measured_fraction_theta_full 1.000
_diffrn_measured_fraction_theta_max 0.999
_diffrn_measurement_device_type 'Xcalibur, Eos, Gemini ultra'
_diffrn_measurement_method '\w scans'
_diffrn_radiation_type MoK\a
_diffrn_radiation_wavelength 0.71073
_diffrn_reflns_av_R_equivalents 0.0649
_diffrn_reflns_av_unetI/netI 0.0403
_diffrn_reflns_laue_measured_fraction_full 1.000
_diffrn_reflns_laue_measured_fraction_max 0.999
_diffrn_reflns_limit_h_max 16
_diffrn_reflns_limit_h_min -16
_diffrn_reflns_limit_k_max 29
_diffrn_reflns_limit_k_min -29
_diffrn_reflns_limit_l_max 32
_diffrn_reflns_limit_l_min -28
_diffrn_reflns_number 96143
_diffrn_reflns_point_group_measured_fraction_full 1.000
_diffrn_reflns_point_group_measured_fraction_max 0.999
_diffrn_reflns_theta_full 25.242
_diffrn_reflns_theta_max 27.482
_diffrn_reflns_theta_min 1.624
_diffrn_standards_interval_count 120
_diffrn_standards_interval_time 0
_diffrn_standards_number 3
_exptl_absorpt_coefficient_mu 4.641
_exptl_absorpt_correction_T_max 1.00000
_exptl_absorpt_correction_T_min 0.52799
_exptl_absorpt_correction_type multi-scan
_exptl_absorpt_process_details 'SADABS 2007/2 (Sheldrick, G.M., 2007)'
_exptl_crystal_colour 'dark purple'
_exptl_crystal_density_diffrn 1.448
_exptl_crystal_description needle
_exptl_crystal_F_000 3128
_exptl_crystal_recrystallization_method 'Re-crystallisation from solvent: pentane'
_exptl_crystal_size_max 0.18
_exptl_crystal_size_mid 0.12
_exptl_crystal_size_min 0.1
_refine_diff_density_max 0.869
_refine_diff_density_min -1.895
_refine_diff_density_rms 0.414
_refine_ls_abs_structure_details
;
 Refined as an inversion twin.
;
_refine_ls_abs_structure_Flack 0.267(7)
_refine_ls_extinction_method none
_refine_ls_goodness_of_fit_ref 1.223
_refine_ls_hydrogen_treatment constr
_refine_ls_matrix_type full
_refine_ls_number_parameters 686
_refine_ls_number_reflns 15976
_refine_ls_number_restraints 1
_refine_ls_restrained_S_all 1.223
_refine_ls_R_factor_all 0.0468
_refine_ls_R_factor_gt 0.0334
_refine_ls_shift/su_max 0.002
_refine_ls_shift/su_mean 0.000
_refine_ls_structure_factor_coef Fsqd
_refine_ls_weighting_details 'w=1/[\s^2^(Fo^2^)+(0.0524P)^2^] where P=(Fo^2^+2Fc^2^)/3'
_refine_ls_weighting_scheme calc
_refine_ls_wR_factor_gt 0.0775
_refine_ls_wR_factor_ref 0.0982
_reflns_Friedel_coverage 0.954
_reflns_friedel_fraction_full 1.000
_reflns_friedel_fraction_max 0.999
_reflns_number_gt 14154
_reflns_number_total 15976
_reflns_threshold_expression 'I > 2\s(I)'
_cod_data_source_file c5nj00590f2.cif
_cod_data_source_block 1
_cod_depositor_comments
;
Adding full bibliography for 7054809--7054814.cif.

2018-01-27
Z value and formula fixed to values more according to usual
chemical conventions.                 miguel
;
_cod_original_formula_sum 'C34 H60 N Si2 U'
_cod_original_formula_weight 777.04
_cod_original_formula_moiety '0.5(C68 H120 N2 Si4 U2)'
_cod_original_formula_units_Z 8
_cod_database_code 7054809
_shelxl_version_number 2014-3
_shelx_space_group_comment
;
The symmetry employed for this shelxl refinement is uniquely defined
by the following loop, which should always be used as a source of
symmetry information in preference to the above space-group names.
They are only intended as comments.
;
_shelx_estimated_absorpt_t_max 0.654
_shelx_estimated_absorpt_t_min 0.489
_olex2_refinement_description
;
1. Twinned data refinement
 Scales: 0.733(7) 0.267(7)
2. Fixed Uiso
 At 1.2 times of:
  All C(H) groups
 At 1.5 times of:
  All C(H,H,H) groups
3.a Ternary CH refined with riding coordinates:
 C23(H23), C82(H82), C26(H26), C70(H70), C67(H67), C32(H32), C79(H79),
 C29(H29), C73(H73), C20(H20), C76(H76), C17(H17)
3.b Me refined with riding coordinates:
 C27(H27A,H27B,H27C), C25(H25A,H25B,H25C), C72(H72A,H72B,H72C), C5(H5A,H5B,
 H5C), C83(H83A,H83B,H83C), C71(H71A,H71B,H71C), C22(H22A,H22B,H22C), C58(H58A,
 H58B,H58C), C31(H31A,H31B,H31C), C80(H80A,H80B,H80C), C55(H55A,H55B,H55C),
 C21(H21A,H21B,H21C), C24(H24A,H24B,H24C), C19(H19A,H19B,H19C), C77(H77A,H77B,
 H77C), C75(H75A,H75B,H75C), C69(H69A,H69B,H69C), C78(H78A,H78B,H78C), C34(H34A,
 H34B,H34C), C30(H30A,H30B,H30C), C6(H6A,H6B,H6C), C33(H33A,H33B,H33C), C7(H7A,
 H7B,H7C), C28(H28A,H28B,H28C), C18(H18A,H18B,H18C), C8(H8A,H8B,H8C), C68(H68A,
 H68B,H68C), C74(H74A,H74B,H74C), C81(H81A,H81B,H81C), C57(H57A,H57B,H57C),
 C56(H56A,H56B,H56C), C84(H84A,H84B,H84C)
3.c Aromatic/amide H refined with riding coordinates:
 C10(H10), C14(H14), C60(H60), C15(H15), C13(H13), C61(H61), C11(H11),
 C63(H63), C65(H65), C64(H64), C66(H66), C16(H16)
;
_olex2_submission_special_instructions 'No special instructions were received'

loop_
_space_group_symop_operation_xyz
'x, y, z'
'-x, -y, z+1/2'
'-x, y+1/2, z'
'x, -y+1/2, z+1/2'

loop_
_atom_site_label
_atom_site_type_symbol
_atom_site_fract_x
_atom_site_fract_y
_atom_site_fract_z
_atom_site_U_iso_or_equiv
_atom_site_adp_type
_atom_site_occupancy
_atom_site_site_symmetry_order
_atom_site_calc_flag
_atom_site_refinement_flags_posn
U1 U 0.14054(3) 0.72585(2) 0.27949(2) 0.02374(9) Uani 1 1 d .
U51 U -0.18339(3) 0.73262(2) 0.22034(2) 0.02310(9) Uani 1 1 d .
Si1 Si 0.1989(2) 0.84971(12) 0.41733(11) 0.0346(6) Uani 1 1 d .
Si6 Si -0.2296(2) 0.84853(12) 0.07147(11) 0.0339(6) Uani 1 1 d .
C51 C -0.1228(8) 0.7820(4) 0.3174(4) 0.026(2) Uani 1 1 d .
C3 C 0.1897(9) 0.7658(5) 0.1709(4) 0.034(3) Uani 1 1 d .
Si2 Si 0.2538(2) 0.55859(11) 0.35563(10) 0.0299(6) Uani 1 1 d .
Si3 Si -0.3245(2) 0.56886(12) 0.15287(11) 0.0307(6) Uani 1 1 d .
C10 C 0.1737(10) 0.7335(4) 0.3869(4) 0.032(2) Uani 1 1 d .
H10 H 0.1311 0.7390 0.4180 0.038 Uiso 1 1 calc R
C23 C 0.3090(9) 0.8349(5) 0.4681(5) 0.043(3) Uani 1 1 d .
H23 H 0.3066 0.8675 0.4950 0.052 Uiso 1 1 calc R
N1 N 0.0175(6) 0.7387(3) 0.1925(3) 0.0250(17) Uani 1 1 d .
N51 N -0.0583(7) 0.7325(3) 0.3080(3) 0.0280(18) Uani 1 1 d .
C14 C 0.3512(6) 0.7087(4) 0.2742(5) 0.031(2) Uani 1 1 d .
H14 H 0.4001 0.7024 0.2457 0.037 Uiso 1 1 calc R
C82 C -0.3567(9) 0.8382(5) 0.0294(5) 0.049(3) Uani 1 1 d .
H82 H -0.3541 0.8685 0.0004 0.059 Uiso 1 1 calc R
C26 C 0.2219(10) 0.5032(5) 0.3009(4) 0.044(3) Uani 1 1 d .
H26 H 0.2271 0.4638 0.3185 0.053 Uiso 1 1 calc R
C62 C -0.2439(8) 0.7941(4) 0.1281(4) 0.030(2) Uani 1 1 d .
C27 C 0.1057(9) 0.5080(4) 0.2810(5) 0.050(3) Uani 1 1 d .
H27A H 0.0574 0.5095 0.3119 0.075 Uiso 1 1 calc R
H27B H 0.0975 0.5438 0.2596 0.075 Uiso 1 1 calc R
H27C H 0.0884 0.4736 0.2590 0.075 Uiso 1 1 calc R
C25 C 0.2958(13) 0.7781(6) 0.4987(6) 0.060(4) Uani 1 1 d .
H25A H 0.2251 0.7771 0.5153 0.090 Uiso 1 1 calc R
H25B H 0.3030 0.7448 0.4740 0.090 Uiso 1 1 calc R
H25C H 0.3507 0.7754 0.5265 0.090 Uiso 1 1 calc R
C60 C -0.2363(8) 0.6776(4) 0.1298(4) 0.029(2) Uani 1 1 d .
H60 H -0.1954 0.6496 0.1105 0.035 Uiso 1 1 calc R
C2 C 0.1793(8) 0.7019(5) 0.1661(4) 0.035(2) Uani 1 1 d .
C72 C -0.1358(9) 0.5091(4) 0.1931(4) 0.039(2) Uani 1 1 d .
H72A H -0.1271 0.5433 0.2164 0.059 Uiso 1 1 calc R
H72B H -0.1769 0.4788 0.2118 0.059 Uiso 1 1 calc R
H72C H -0.0655 0.4934 0.1836 0.059 Uiso 1 1 calc R
C54 C -0.1241(8) 0.6842(4) 0.3184(4) 0.028(2) Uani 1 1 d .
C5 C 0.0250(9) 0.6302(4) 0.1727(4) 0.040(2) Uani 1 1 d .
H5A H -0.0492 0.6327 0.1847 0.060 Uiso 1 1 calc R
H5B H 0.0270 0.6182 0.1351 0.060 Uiso 1 1 calc R
H5C H 0.0632 0.6012 0.1945 0.060 Uiso 1 1 calc R
C1 C 0.0768(8) 0.6884(4) 0.1787(3) 0.028(2) Uani 1 1 d .
C53 C -0.2267(8) 0.7025(5) 0.3336(4) 0.033(2) Uani 1 1 d .
C83 C -0.3642(14) 0.7796(6) 0.0019(7) 0.077(5) Uani 1 1 d .
H83A H -0.2985 0.7722 -0.0182 0.116 Uiso 1 1 calc R
H83B H -0.3739 0.7486 0.0288 0.116 Uiso 1 1 calc R
H83C H -0.4250 0.7796 -0.0227 0.116 Uiso 1 1 calc R
C15 C 0.3401(8) 0.7676(4) 0.2861(5) 0.033(2) Uani 1 1 d .
H15 H 0.3839 0.7915 0.2640 0.040 Uiso 1 1 calc R
C13 C 0.3086(7) 0.6556(5) 0.2934(4) 0.031(2) Uani 1 1 d .
H13 H 0.3321 0.6229 0.2729 0.037 Uiso 1 1 calc R
C61 C -0.2144(9) 0.7353(4) 0.1117(4) 0.028(2) Uani 1 1 d .
H61 H -0.1691 0.7355 0.0813 0.034 Uiso 1 1 calc R
C71 C -0.2062(11) 0.4722(5) 0.1069(5) 0.056(3) Uani 1 1 d .
H71A H -0.2438 0.4822 0.0737 0.084 Uiso 1 1 calc R
H71B H -0.1353 0.4569 0.0983 0.084 Uiso 1 1 calc R
H71C H -0.2467 0.4423 0.1265 0.084 Uiso 1 1 calc R
C22 C 0.2396(12) 0.9730(5) 0.4230(5) 0.062(3) Uani 1 1 d .
H22A H 0.2898 0.9618 0.4513 0.093 Uiso 1 1 calc R
H22B H 0.2663 1.0079 0.4044 0.093 Uiso 1 1 calc R
H22C H 0.1699 0.9816 0.4389 0.093 Uiso 1 1 calc R
C11 C 0.1818(8) 0.6737(4) 0.3737(4) 0.027(2) Uani 1 1 d .
H11 H 0.1373 0.6504 0.3960 0.033 Uiso 1 1 calc R
C70 C -0.1952(8) 0.5274(4) 0.1417(4) 0.031(2) Uani 1 1 d .
H70 H -0.1466 0.5547 0.1220 0.038 Uiso 1 1 calc R
C58 C -0.0803(9) 0.6229(4) 0.3188(4) 0.036(2) Uani 1 1 d .
H58A H -0.1377 0.5951 0.3268 0.055 Uiso 1 1 calc R
H58B H -0.0498 0.6139 0.2836 0.055 Uiso 1 1 calc R
H58C H -0.0247 0.6198 0.3462 0.055 Uiso 1 1 calc R
C31 C 0.1992(10) 0.5688(6) 0.4683(5) 0.052(3) Uani 1 1 d .
H31A H 0.2105 0.6110 0.4631 0.078 Uiso 1 1 calc R
H31B H 0.1444 0.5627 0.4958 0.078 Uiso 1 1 calc R
H31C H 0.2660 0.5505 0.4799 0.078 Uiso 1 1 calc R
C67 C -0.4043(9) 0.5662(5) 0.0878(4) 0.045(3) Uani 1 1 d .
H67 H -0.4201 0.5240 0.0803 0.054 Uiso 1 1 calc R
C80 C -0.1384(11) 0.9489(6) 0.1270(6) 0.063(4) Uani 1 1 d .
H80A H -0.1186 0.9194 0.1537 0.094 Uiso 1 1 calc R
H80B H -0.0792 0.9545 0.1019 0.094 Uiso 1 1 calc R
H80C H -0.1544 0.9862 0.1449 0.094 Uiso 1 1 calc R
C59 C -0.3028(7) 0.6492(4) 0.1691(4) 0.029(2) Uani 1 1 d .
C55 C -0.0748(10) 0.8428(4) 0.3158(4) 0.043(3) Uani 1 1 d .
H55A H -0.0005 0.8403 0.3037 0.064 Uiso 1 1 calc R
H55B H -0.1154 0.8674 0.2909 0.064 Uiso 1 1 calc R
H55C H -0.0772 0.8602 0.3516 0.064 Uiso 1 1 calc R
C21 C 0.1519(10) 0.9390(5) 0.3396(5) 0.053(3) Uani 1 1 d .
H21A H 0.1463 0.9059 0.3146 0.079 Uiso 1 1 calc R
H21B H 0.0816 0.9474 0.3549 0.079 Uiso 1 1 calc R
H21C H 0.1780 0.9737 0.3204 0.079 Uiso 1 1 calc R
C24 C 0.4162(10) 0.8368(6) 0.4426(5) 0.061(4) Uani 1 1 d .
H24A H 0.4242 0.8738 0.4229 0.092 Uiso 1 1 calc R
H24B H 0.4713 0.8343 0.4703 0.092 Uiso 1 1 calc R
H24C H 0.4236 0.8037 0.4178 0.092 Uiso 1 1 calc R
C63 C -0.3031(8) 0.8147(4) 0.1726(4) 0.033(2) Uani 1 1 d .
H63 H -0.2977 0.8561 0.1762 0.040 Uiso 1 1 calc R
C19 C 0.0774(11) 0.8848(6) 0.5103(5) 0.064(4) Uani 1 1 d .
H19A H 0.1296 0.9169 0.5103 0.096 Uiso 1 1 calc R
H19B H 0.0081 0.8998 0.5222 0.096 Uiso 1 1 calc R
H19C H 0.1013 0.8538 0.5346 0.096 Uiso 1 1 calc R
C12 C 0.2384(7) 0.6382(4) 0.3360(4) 0.0275(19) Uani 1 1 d .
C77 C -0.0004(9) 0.8259(5) 0.0543(4) 0.045(3) Uani 1 1 d .
H77A H -0.0052 0.8000 0.0855 0.068 Uiso 1 1 calc R
H77B H 0.0511 0.8098 0.0287 0.068 Uiso 1 1 calc R
H77C H 0.0230 0.8650 0.0657 0.068 Uiso 1 1 calc R
C32 C 0.4019(9) 0.5508(5) 0.3722(5) 0.044(3) Uani 1 1 d .
H32 H 0.4395 0.5575 0.3374 0.053 Uiso 1 1 calc R
C75 C -0.3631(11) 0.5268(6) 0.2613(5) 0.062(4) Uani 1 1 d .
H75A H -0.3399 0.5657 0.2733 0.093 Uiso 1 1 calc R
H75B H -0.4173 0.5116 0.2860 0.093 Uiso 1 1 calc R
H75C H -0.3019 0.5000 0.2608 0.093 Uiso 1 1 calc R
C69 C -0.3439(11) 0.5910(5) 0.0379(4) 0.053(3) Uani 1 1 d .
H69A H -0.2750 0.5710 0.0344 0.080 Uiso 1 1 calc R
H69B H -0.3867 0.5841 0.0057 0.080 Uiso 1 1 calc R
H69C H -0.3323 0.6332 0.0425 0.080 Uiso 1 1 calc R
C78 C -0.1015(10) 0.8722(6) -0.0226(5) 0.059(3) Uani 1 1 d .
H78A H -0.1711 0.8755 -0.0401 0.089 Uiso 1 1 calc R
H78B H -0.0777 0.9111 -0.0109 0.089 Uiso 1 1 calc R
H78C H -0.0496 0.8559 -0.0479 0.089 Uiso 1 1 calc R
C34 C 0.4358(11) 0.4895(5) 0.3896(6) 0.064(4) Uani 1 1 d .
H34A H 0.4057 0.4604 0.3650 0.096 Uiso 1 1 calc R
H34B H 0.5138 0.4867 0.3891 0.096 Uiso 1 1 calc R
H34C H 0.4097 0.4819 0.4260 0.096 Uiso 1 1 calc R
C79 C -0.2356(11) 0.9283(4) 0.0967(4) 0.048(3) Uani 1 1 d .
H79 H -0.2946 0.9287 0.1236 0.058 Uiso 1 1 calc R
C29 C 0.1624(8) 0.5408(5) 0.4151(4) 0.036(2) Uani 1 1 d .
H29 H 0.0910 0.5579 0.4066 0.044 Uiso 1 1 calc R
C9 C 0.2117(8) 0.7885(4) 0.3668(4) 0.031(2) Uani 1 1 d .
C30 C 0.1455(10) 0.4749(5) 0.4245(5) 0.055(3) Uani 1 1 d .
H30A H 0.1221 0.4563 0.3911 0.083 Uiso 1 1 calc R
H30B H 0.2125 0.4570 0.4363 0.083 Uiso 1 1 calc R
H30C H 0.0909 0.4692 0.4521 0.083 Uiso 1 1 calc R
C6 C 0.2631(9) 0.6620(5) 0.1452(4) 0.045(3) Uani 1 1 d .
H6A H 0.3293 0.6840 0.1399 0.067 Uiso 1 1 calc R
H6B H 0.2754 0.6302 0.1709 0.067 Uiso 1 1 calc R
H6C H 0.2398 0.6453 0.1109 0.067 Uiso 1 1 calc R
C33 C 0.4478(10) 0.5970(6) 0.4100(5) 0.055(3) Uani 1 1 d .
H33A H 0.4253 0.6362 0.3983 0.082 Uiso 1 1 calc R
H33B H 0.4218 0.5899 0.4464 0.082 Uiso 1 1 calc R
H33C H 0.5258 0.5947 0.4096 0.082 Uiso 1 1 calc R
C7 C 0.2805(10) 0.8033(6) 0.1555(5) 0.055(3) Uani 1 1 d .
H7A H 0.3417 0.7786 0.1461 0.083 Uiso 1 1 calc R
H7B H 0.2606 0.8274 0.1245 0.083 Uiso 1 1 calc R
H7C H 0.2997 0.8289 0.1855 0.083 Uiso 1 1 calc R
C28 C 0.2989(11) 0.5007(6) 0.2531(6) 0.070(4) Uani 1 1 d .
H28A H 0.3723 0.4976 0.2663 0.105 Uiso 1 1 calc R
H28B H 0.2822 0.4663 0.2310 0.105 Uiso 1 1 calc R
H28C H 0.2913 0.5364 0.2317 0.105 Uiso 1 1 calc R
C73 C -0.4105(9) 0.5314(4) 0.2049(4) 0.044(3) Uani 1 1 d .
H73 H -0.4769 0.5554 0.2082 0.053 Uiso 1 1 calc R
C18 C -0.0162(10) 0.8090(5) 0.4538(5) 0.057(3) Uani 1 1 d .
H18A H -0.0256 0.7917 0.4181 0.085 Uiso 1 1 calc R
H18B H 0.0087 0.7788 0.4787 0.085 Uiso 1 1 calc R
H18C H -0.0845 0.8248 0.4663 0.085 Uiso 1 1 calc R
C8 C 0.0542(10) 0.8482(5) 0.1929(4) 0.047(3) Uani 1 1 d .
H8A H 0.1158 0.8741 0.1875 0.070 Uiso 1 1 calc R
H8B H -0.0007 0.8573 0.1663 0.070 Uiso 1 1 calc R
H8C H 0.0253 0.8543 0.2289 0.070 Uiso 1 1 calc R
C20 C 0.2288(10) 0.9235(4) 0.3840(5) 0.045(3) Uani 1 1 d .
H20 H 0.3002 0.9191 0.3667 0.054 Uiso 1 1 calc R
C76 C -0.1109(9) 0.8306(5) 0.0273(4) 0.041(2) Uani 1 1 d .
H76 H -0.1258 0.7906 0.0124 0.049 Uiso 1 1 calc R
C68 C -0.5118(10) 0.5979(6) 0.0927(6) 0.066(4) Uani 1 1 d .
H68A H -0.5504 0.5828 0.1239 0.098 Uiso 1 1 calc R
H68B H -0.4996 0.6401 0.0971 0.098 Uiso 1 1 calc R
H68C H -0.5539 0.5910 0.0603 0.098 Uiso 1 1 calc R
C17 C 0.0663(10) 0.8587(5) 0.4508(4) 0.048(3) Uani 1 1 d .
H17 H 0.0300 0.8905 0.4300 0.058 Uiso 1 1 calc R
C74 C -0.4462(13) 0.4692(5) 0.1875(7) 0.080(5) Uani 1 1 d .
H74A H -0.4768 0.4710 0.1514 0.119 Uiso 1 1 calc R
H74B H -0.3844 0.4428 0.1874 0.119 Uiso 1 1 calc R
H74C H -0.4998 0.4544 0.2126 0.119 Uiso 1 1 calc R
C4 C 0.0886(9) 0.7851(4) 0.1869(4) 0.031(2) Uani 1 1 d .
C81 C -0.2681(14) 0.9732(6) 0.0550(6) 0.077(4) Uani 1 1 d .
H81A H -0.3313 0.9591 0.0357 0.115 Uiso 1 1 calc R
H81B H -0.2847 1.0105 0.0726 0.115 Uiso 1 1 calc R
H81C H -0.2095 0.9789 0.0296 0.115 Uiso 1 1 calc R
C65 C -0.3975(8) 0.7312(3) 0.2261(5) 0.031(2) Uani 1 1 d .
H65 H -0.4493 0.7303 0.2539 0.037 Uiso 1 1 calc R
C64 C -0.3685(7) 0.7899(5) 0.2132(5) 0.033(2) Uani 1 1 d .
H64 H -0.3989 0.8183 0.2365 0.040 Uiso 1 1 calc R
C66 C -0.3710(7) 0.6745(4) 0.2092(4) 0.030(2) Uani 1 1 d .
H66 H -0.4072 0.6453 0.2294 0.037 Uiso 1 1 calc R
C57 C -0.3185(9) 0.6646(6) 0.3529(4) 0.044(3) Uani 1 1 d .
H57A H -0.3803 0.6896 0.3606 0.066 Uiso 1 1 calc R
H57B H -0.3372 0.6361 0.3250 0.066 Uiso 1 1 calc R
H57C H -0.2973 0.6437 0.3855 0.066 Uiso 1 1 calc R
C56 C -0.3133(9) 0.8057(5) 0.3505(4) 0.045(3) Uani 1 1 d .
H56A H -0.3767 0.7819 0.3581 0.067 Uiso 1 1 calc R
H56B H -0.2914 0.8264 0.3831 0.067 Uiso 1 1 calc R
H56C H -0.3299 0.8343 0.3224 0.067 Uiso 1 1 calc R
C52 C -0.2246(9) 0.7665(4) 0.3320(4) 0.033(2) Uani 1 1 d .
C16 C 0.2803(8) 0.8012(4) 0.3227(4) 0.034(2) Uani 1 1 d .
H16 H 0.2874 0.8422 0.3166 0.040 Uiso 1 1 calc R
C84 C -0.4591(10) 0.8492(8) 0.0605(6) 0.075(4) Uani 1 1 d .
H84A H -0.4549 0.8873 0.0785 0.112 Uiso 1 1 calc R
H84B H -0.5198 0.8491 0.0358 0.112 Uiso 1 1 calc R
H84C H -0.4687 0.8181 0.0873 0.112 Uiso 1 1 calc R

loop_
_atom_site_aniso_label
_atom_site_aniso_U_11
_atom_site_aniso_U_22
_atom_site_aniso_U_33
_atom_site_aniso_U_23
_atom_site_aniso_U_13
_atom_site_aniso_U_12
U1 0.02165(17) 0.02676(15) 0.02282(16) 0.00158(15) -0.00142(15) -0.00129(12)
U51 0.02074(17) 0.02710(15) 0.02146(16) -0.00066(16) -0.00044(14) 0.00060(12)
Si1 0.0409(17) 0.0272(14) 0.0358(15) -0.0047(11) -0.0091(12) 0.0015(11)
Si6 0.0424(17) 0.0305(14) 0.0289(14) 0.0062(11) -0.0069(12) -0.0007(12)
C51 0.033(6) 0.026(5) 0.021(4) -0.007(4) -0.001(4) -0.004(4)
C3 0.035(6) 0.038(6) 0.028(6) 0.007(4) 0.001(4) -0.005(5)
Si2 0.0312(15) 0.0282(13) 0.0302(13) 0.0027(10) -0.0031(11) 0.0026(11)
Si3 0.0302(14) 0.0290(13) 0.0328(14) -0.0047(11) -0.0017(11) 0.0001(11)
C10 0.039(6) 0.030(5) 0.026(5) 0.002(4) -0.006(5) 0.000(4)
C23 0.048(7) 0.039(6) 0.043(6) -0.013(5) -0.014(5) 0.004(5)
N1 0.021(4) 0.033(4) 0.021(4) 0.004(3) 0.000(3) -0.004(3)
N51 0.027(4) 0.035(5) 0.022(4) -0.002(3) -0.005(3) -0.003(3)
C14 0.009(4) 0.046(5) 0.038(6) -0.001(5) 0.000(4) 0.001(4)
C82 0.051(8) 0.051(6) 0.045(7) 0.014(6) -0.022(6) -0.009(5)
C26 0.057(7) 0.032(5) 0.044(6) -0.004(4) -0.005(5) 0.002(5)
C62 0.025(5) 0.032(5) 0.033(5) 0.007(4) -0.001(4) 0.002(4)
C27 0.060(7) 0.039(5) 0.050(6) 0.001(6) -0.017(7) 0.007(5)
C25 0.061(9) 0.067(9) 0.051(8) -0.005(6) -0.025(7) 0.007(6)
C60 0.028(5) 0.032(5) 0.028(5) -0.006(4) -0.002(4) 0.004(4)
C2 0.031(6) 0.050(7) 0.024(5) 0.006(5) 0.000(4) -0.004(5)
C72 0.043(6) 0.038(6) 0.036(6) 0.002(4) -0.001(5) 0.003(5)
C54 0.031(6) 0.032(5) 0.020(4) -0.001(4) -0.003(4) -0.001(4)
C5 0.044(7) 0.036(5) 0.039(6) 0.000(4) 0.000(5) -0.001(5)
C1 0.034(6) 0.031(5) 0.019(4) 0.003(4) 0.000(4) 0.000(4)
C53 0.029(6) 0.045(6) 0.024(5) -0.001(4) 0.003(4) -0.011(5)
C83 0.088(12) 0.063(9) 0.082(12) 0.004(7) -0.053(9) -0.010(8)
C15 0.019(4) 0.042(6) 0.039(6) 0.014(5) -0.003(4) -0.015(4)
C13 0.025(5) 0.041(6) 0.027(5) 0.003(4) -0.004(4) 0.005(4)
C61 0.024(5) 0.037(6) 0.023(5) -0.005(4) -0.004(4) 0.001(4)
C71 0.066(9) 0.052(7) 0.049(7) -0.017(6) -0.010(6) 0.025(6)
C22 0.071(10) 0.042(7) 0.073(9) -0.002(6) -0.004(7) -0.004(6)
C11 0.026(5) 0.032(5) 0.025(5) 0.005(4) -0.001(4) -0.005(4)
C70 0.033(6) 0.032(5) 0.028(5) 0.000(4) 0.002(4) 0.004(4)
C58 0.042(6) 0.033(5) 0.034(5) -0.002(4) -0.011(4) 0.000(4)
C31 0.056(8) 0.065(8) 0.035(6) 0.011(6) 0.002(5) 0.000(6)
C67 0.046(7) 0.033(5) 0.056(7) -0.017(5) -0.019(5) 0.011(5)
C80 0.061(9) 0.042(7) 0.085(10) -0.022(7) -0.014(7) 0.003(6)
C59 0.023(5) 0.037(5) 0.027(5) -0.002(4) 0.002(4) 0.000(4)
C55 0.056(7) 0.027(5) 0.044(6) -0.006(4) -0.001(5) -0.005(5)
C21 0.049(7) 0.043(7) 0.066(8) 0.018(6) -0.006(6) -0.007(5)
C24 0.049(8) 0.070(8) 0.065(9) -0.010(7) -0.025(7) -0.005(6)
C63 0.037(6) 0.024(5) 0.038(6) -0.005(4) -0.007(4) 0.001(4)
C19 0.066(9) 0.080(9) 0.047(7) -0.014(6) -0.004(7) 0.013(7)
C12 0.030(5) 0.028(5) 0.024(4) 0.003(4) -0.002(4) 0.000(4)
C77 0.047(7) 0.052(7) 0.037(6) 0.007(5) 0.003(5) 0.001(5)
C32 0.034(6) 0.049(6) 0.051(7) 0.009(5) 0.000(5) 0.001(5)
C75 0.068(9) 0.065(8) 0.053(8) 0.014(6) 0.020(7) 0.006(7)
C69 0.080(9) 0.054(7) 0.025(5) -0.010(5) -0.016(6) 0.012(6)
C78 0.053(8) 0.084(9) 0.041(7) 0.025(6) 0.008(6) -0.003(7)
C34 0.047(8) 0.055(8) 0.090(10) 0.022(7) -0.006(7) 0.013(6)
C79 0.076(9) 0.029(5) 0.040(6) -0.001(4) 0.000(6) 0.004(5)
C29 0.038(6) 0.038(6) 0.033(5) 0.010(4) -0.002(4) -0.002(4)
C9 0.033(6) 0.028(5) 0.032(5) 0.003(4) -0.016(4) -0.001(4)
C30 0.059(8) 0.047(7) 0.060(8) 0.020(6) 0.003(6) -0.009(6)
C6 0.035(6) 0.064(7) 0.036(6) -0.005(5) 0.008(5) 0.009(5)
C33 0.041(7) 0.073(8) 0.051(7) 0.001(6) -0.010(6) -0.009(6)
C7 0.045(7) 0.072(9) 0.050(7) 0.024(6) 0.009(6) -0.019(6)
C28 0.065(9) 0.071(9) 0.073(9) -0.041(8) 0.016(8) -0.004(7)
C73 0.046(7) 0.033(5) 0.054(7) -0.008(4) 0.007(5) -0.003(5)
C18 0.056(8) 0.056(8) 0.059(8) -0.007(6) 0.014(6) 0.002(6)
C8 0.058(8) 0.038(6) 0.044(6) 0.009(5) -0.012(6) -0.001(5)
C20 0.046(7) 0.031(5) 0.057(7) 0.005(5) -0.005(6) -0.005(5)
C76 0.045(6) 0.043(5) 0.035(6) 0.001(5) -0.003(5) -0.002(4)
C68 0.044(8) 0.065(8) 0.088(10) -0.021(7) -0.018(7) 0.000(6)
C17 0.054(7) 0.046(6) 0.045(6) -0.012(5) -0.007(5) 0.012(5)
C74 0.081(10) 0.032(6) 0.126(13) -0.015(7) 0.044(10) -0.019(6)
C4 0.030(6) 0.040(5) 0.023(5) 0.008(4) -0.004(4) -0.005(4)
C81 0.107(13) 0.047(8) 0.077(10) 0.008(7) -0.015(9) 0.010(8)
C65 0.030(5) 0.028(5) 0.033(6) -0.004(4) -0.003(5) 0.002(3)
C64 0.026(5) 0.039(5) 0.035(6) -0.010(5) 0.002(4) 0.008(4)
C66 0.022(5) 0.033(5) 0.036(6) -0.006(4) -0.001(4) 0.000(4)
C57 0.038(6) 0.062(7) 0.032(6) 0.005(5) 0.002(5) -0.010(6)
C56 0.045(7) 0.053(7) 0.037(6) -0.012(5) 0.007(5) 0.016(6)
C52 0.034(6) 0.040(6) 0.024(5) -0.005(4) 0.002(5) 0.011(4)
C16 0.036(6) 0.031(5) 0.033(5) 0.002(4) -0.007(4) -0.010(4)
C84 0.038(8) 0.125(13) 0.062(9) 0.021(9) -0.018(7) -0.010(8)

loop_
_atom_type_symbol
_atom_type_description
_atom_type_scat_dispersion_real
_atom_type_scat_dispersion_imag
_atom_type_scat_source
C C 0.0033 0.0016 'International Tables Vol C Tables 4.2.6.8 and 6.1.1.4'
H H 0.0000 0.0000 'International Tables Vol C Tables 4.2.6.8 and 6.1.1.4'
N N 0.0061 0.0033 'International Tables Vol C Tables 4.2.6.8 and 6.1.1.4'
O O 0.0106 0.0060 'International Tables Vol C Tables 4.2.6.8 and 6.1.1.4'
Si Si 0.0817 0.0704 'International Tables Vol C Tables 4.2.6.8 and 6.1.1.4'
U U -9.6767 9.6646 'International Tables Vol C Tables 4.2.6.8 and 6.1.1.4'

loop_
_geom_angle_atom_site_label_1
_geom_angle_atom_site_label_2
_geom_angle_atom_site_label_3
_geom_angle
C10 U1 C1 163.4(3)
C10 U1 C12 57.9(3)
C10 U1 C9 30.3(3)
C10 U1 C4 146.4(3)
N1 U1 C10 151.7(3)
N1 U1 C1 29.8(2)
N1 U1 C15 123.3(3)
N1 U1 C11 150.3(3)
N1 U1 C12 139.1(2)
N1 U1 C9 140.5(3)
N1 U1 C4 29.6(3)
N51 U1 C10 82.7(3)
N51 U1 N1 70.3(2)
N51 U1 C14 166.1(3)
N51 U1 C1 89.4(3)
N51 U1 C15 149.1(3)
N51 U1 C13 139.3(3)
N51 U1 C11 88.3(3)
N51 U1 C12 109.4(3)
N51 U1 C9 93.7(3)
N51 U1 C4 88.5(3)
N51 U1 C16 118.7(3)
C14 U1 C10 84.7(4)
C14 U1 N1 123.0(3)
C14 U1 C1 101.2(3)
C14 U1 C15 29.9(3)
C14 U1 C11 77.8(3)
C14 U1 C12 58.4(3)
C14 U1 C9 78.2(3)
C14 U1 C4 105.3(3)
C14 U1 C16 57.8(3)
C15 U1 C10 76.9(4)
C15 U1 C1 115.7(3)
C15 U1 C11 85.6(3)
C15 U1 C12 78.9(3)
C15 U1 C9 57.7(3)
C15 U1 C4 95.7(3)
C13 U1 C10 77.8(3)
C13 U1 N1 128.7(3)
C13 U1 C14 30.5(3)
C13 U1 C1 99.3(3)
C13 U1 C15 57.8(3)
C13 U1 C11 57.9(3)
C13 U1 C12 30.8(3)
C13 U1 C9 87.2(3)
C13 U1 C4 126.1(3)
C13 U1 C16 79.3(3)
C11 U1 C10 30.1(3)
C11 U1 C1 135.6(3)
C11 U1 C12 30.5(3)
C11 U1 C9 58.2(3)
C11 U1 C4 175.8(3)
C12 U1 C1 111.9(3)
C12 U1 C9 79.8(3)
C12 U1 C4 153.7(3)
C9 U1 C1 166.0(3)
C4 U1 C1 47.2(3)
C4 U1 C9 119.2(3)
C16 U1 C10 57.4(3)
C16 U1 N1 129.3(3)
C16 U1 C1 138.6(3)
C16 U1 C15 30.4(3)
C16 U1 C11 78.7(3)
C16 U1 C12 88.0(3)
C16 U1 C9 30.4(3)
C16 U1 C4 100.3(3)
C51 U51 C62 126.1(3)
C51 U51 C54 47.2(3)
N1 U51 C51 86.9(3)
N1 U51 N51 69.8(2)
N1 U51 C62 90.9(3)
N1 U51 C60 92.3(3)
N1 U51 C54 89.8(3)
N1 U51 C61 82.7(3)
N1 U51 C59 116.1(2)
N1 U51 C63 112.6(3)
N1 U51 C65 167.4(3)
N1 U51 C64 142.6(3)
N1 U51 C66 146.5(3)
N51 U51 C51 29.8(3)
N51 U51 C62 145.8(3)
N51 U51 C54 29.5(3)
N51 U51 C61 152.5(3)
N51 U51 C59 134.3(2)
N51 U51 C66 126.0(3)
C60 U51 C51 175.8(3)
C60 U51 N51 146.4(3)
C60 U51 C62 58.1(3)
C60 U51 C54 128.7(3)
C60 U51 C61 30.3(3)
C60 U51 C59 30.9(3)
C60 U51 C63 79.1(3)
C60 U51 C65 78.0(3)
C60 U51 C64 87.5(3)
C60 U51 C66 57.9(3)
C54 U51 C62 173.2(3)
C61 U51 C51 153.3(3)
C61 U51 C62 30.3(3)
C61 U51 C54 156.4(3)
C59 U51 C51 147.0(3)
C59 U51 C62 79.3(3)
C59 U51 C54 106.4(3)
C59 U51 C61 58.3(3)
C63 U51 C51 105.1(3)
C63 U51 N51 133.6(2)
C63 U51 C62 29.8(3)
C63 U51 C54 144.8(3)
C63 U51 C61 57.6(3)
C63 U51 C59 88.2(3)
C63 U51 C65 58.1(3)
C63 U51 C66 79.0(3)
C65 U51 C51 103.4(3)
C65 U51 N51 122.6(3)
C65 U51 C62 77.2(3)
C65 U51 C54 102.4(3)
C65 U51 C61 84.9(3)
C65 U51 C59 58.0(3)
C65 U51 C66 30.0(3)
C64 U51 C51 95.6(3)
C64 U51 N51 124.2(3)
C64 U51 C62 57.6(3)
C64 U51 C54 118.9(3)
C64 U51 C61 78.4(3)
C64 U51 C59 80.3(3)
C64 U51 C63 30.9(3)
C64 U51 C65 30.8(3)
C64 U51 C66 58.5(3)
C66 U51 C51 121.6(3)
C66 U51 C62 85.7(3)
C66 U51 C54 97.4(3)
C66 U51 C61 77.7(3)
C66 U51 C59 30.6(3)
C23 Si1 C20 107.6(5)
C9 Si1 C23 104.7(5)
C9 Si1 C20 110.0(5)
C17 Si1 C23 111.5(5)
C17 Si1 C9 117.1(5)
C17 Si1 C20 105.8(5)
C62 Si6 C82 104.5(5)
C62 Si6 C79 111.7(5)
C62 Si6 C76 111.6(4)
C79 Si6 C82 105.1(5)
C76 Si6 C82 107.8(5)
C76 Si6 C79 115.1(5)
N51 C51 U51 71.8(5)
N51 C51 C55 120.0(9)
C55 C51 U51 117.2(6)
C52 C51 U51 82.7(6)
C52 C51 N51 111.8(9)
C52 C51 C55 127.9(9)
C2 C3 U1 75.4(5)
C2 C3 C7 128.5(11)
C7 C3 U1 125.8(8)
C4 C3 U1 69.1(6)
C4 C3 C2 104.7(9)
C4 C3 C7 126.3(10)
C26 Si2 C32 107.4(5)
C26 Si2 C29 106.8(5)
C12 Si2 C26 115.4(4)
C12 Si2 C32 104.1(4)
C12 Si2 C29 110.0(4)
C32 Si2 C29 113.2(5)
C70 Si3 C67 107.9(4)
C59 Si3 C70 112.9(4)
C59 Si3 C67 106.7(4)
C73 Si3 C70 111.3(5)
C73 Si3 C67 105.8(5)
C73 Si3 C59 111.8(4)
U1 C10 H10 136.6
C11 C10 U1 73.6(6)
C11 C10 H10 111.0
C11 C10 C9 137.9(11)
C9 C10 U1 76.2(6)
C9 C10 H10 111.0
Si1 C23 H23 107.0
C25 C23 Si1 114.1(8)
C25 C23 H23 107.0
C24 C23 Si1 111.4(9)
C24 C23 H23 107.0
C24 C23 C25 109.9(11)
U51 N1 U1 109.5(3)
C1 N1 U1 78.8(5)
C1 N1 U51 122.1(6)
C4 N1 U1 78.2(5)
C4 N1 U51 133.3(6)
C4 N1 C1 104.7(8)
U1 N51 U51 109.7(3)
C51 N51 U1 130.1(6)
C51 N51 U51 78.5(5)
C54 N51 U1 124.9(6)
C54 N51 U51 79.0(5)
C54 N51 C51 105.0(9)
U1 C14 H14 134.2
C15 C14 U1 75.4(5)
C15 C14 H14 111.8
C15 C14 C13 136.4(10)
C13 C14 U1 74.5(5)
C13 C14 H14 111.8
Si6 C82 H82 106.5
C83 C82 Si6 114.1(9)
C83 C82 H82 106.5
C83 C82 C84 109.0(12)
C84 C82 Si6 113.6(8)
C84 C82 H82 106.5
Si2 C26 H26 105.4
C27 C26 Si2 112.5(7)
C27 C26 H26 105.4
C28 C26 Si2 116.7(8)
C28 C26 H26 105.4
C28 C26 C27 110.3(10)
Si6 C62 U51 156.7(5)
C61 C62 U51 72.6(5)
C61 C62 Si6 111.7(7)
C63 C62 U51 70.3(5)
C63 C62 Si6 114.9(7)
C63 C62 C61 131.4(9)
C26 C27 H27A 109.5
C26 C27 H27B 109.5
C26 C27 H27C 109.5
H27A C27 H27B 109.5
H27A C27 H27C 109.5
H27B C27 H27C 109.5
C23 C25 H25A 109.5
C23 C25 H25B 109.5
C23 C25 H25C 109.5
H25A C25 H25B 109.5
H25A C25 H25C 109.5
H25B C25 H25C 109.5
U51 C60 H60 127.6
C61 C60 U51 77.7(5)
C61 C60 H60 110.9
C61 C60 C59 138.2(9)
C59 C60 U51 77.2(5)
C59 C60 H60 110.9
C3 C2 U1 75.5(6)
C3 C2 C6 125.0(9)
C1 C2 U1 70.2(5)
C1 C2 C3 106.8(10)
C1 C2 C6 127.8(10)
C6 C2 U1 125.0(7)
H72A C72 H72B 109.5
H72A C72 H72C 109.5
H72B C72 H72C 109.5
C70 C72 H72A 109.5
C70 C72 H72B 109.5
C70 C72 H72C 109.5
N51 C54 U51 71.5(5)
N51 C54 C53 111.0(9)
N51 C54 C58 121.0(9)
C53 C54 U51 82.9(6)
C53 C54 C58 127.5(9)
C58 C54 U51 118.1(6)
H5A C5 H5B 109.5
H5A C5 H5C 109.5
H5B C5 H5C 109.5
C1 C5 H5A 109.5
C1 C5 H5B 109.5
C1 C5 H5C 109.5
N1 C1 U1 71.3(5)
N1 C1 C5 121.3(9)
C2 C1 U1 82.4(6)
C2 C1 N1 111.9(9)
C2 C1 C5 126.3(9)
C5 C1 U1 119.4(6)
C54 C53 U51 69.0(5)
C54 C53 C57 127.8(10)
C54 C53 C52 105.7(8)
C57 C53 U51 125.0(7)
C52 C53 U51 74.8(5)
C52 C53 C57 126.2(10)
C82 C83 H83A 109.5
C82 C83 H83B 109.5
C82 C83 H83C 109.5
H83A C83 H83B 109.5
H83A C83 H83C 109.5
H83B C83 H83C 109.5
U1 C15 H15 135.0
C14 C15 U1 74.7(5)
C14 C15 H15 112.0
C14 C15 C16 136.1(9)
C16 C15 U1 74.6(6)
C16 C15 H15 112.0
U1 C13 H13 130.2
C14 C13 U1 75.0(5)
C14 C13 H13 111.9
C14 C13 C12 136.2(10)
C12 C13 U1 77.2(5)
C12 C13 H13 111.9
U51 C61 H61 135.1
C62 C61 U51 77.1(5)
C62 C61 H61 112.0
C60 C61 U51 72.0(5)
C60 C61 C62 135.9(10)
C60 C61 H61 112.0
H71A C71 H71B 109.5
H71A C71 H71C 109.5
H71B C71 H71C 109.5
C70 C71 H71A 109.5
C70 C71 H71B 109.5
C70 C71 H71C 109.5
H22A C22 H22B 109.5
H22A C22 H22C 109.5
H22B C22 H22C 109.5
C20 C22 H22A 109.5
C20 C22 H22B 109.5
C20 C22 H22C 109.5
U1 C11 H11 130.3
C10 C11 U1 76.3(6)
C10 C11 H11 111.2
C10 C11 C12 137.5(9)
C12 C11 U1 76.6(5)
C12 C11 H11 111.2
Si3 C70 H70 106.5
C72 C70 Si3 115.2(7)
C72 C70 H70 106.5
C71 C70 Si3 114.4(7)
C71 C70 C72 107.1(8)
C71 C70 H70 106.5
C54 C58 H58A 109.5
C54 C58 H58B 109.5
C54 C58 H58C 109.5
H58A C58 H58B 109.5
H58A C58 H58C 109.5
H58B C58 H58C 109.5
H31A C31 H31B 109.5
H31A C31 H31C 109.5
H31B C31 H31C 109.5
C29 C31 H31A 109.5
C29 C31 H31B 109.5
C29 C31 H31C 109.5
Si3 C67 H67 107.1
C69 C67 Si3 114.4(8)
C69 C67 H67 107.1
C68 C67 Si3 112.2(8)
C68 C67 H67 107.1
C68 C67 C69 108.7(10)
H80A C80 H80B 109.5
H80A C80 H80C 109.5
H80B C80 H80C 109.5
C79 C80 H80A 109.5
C79 C80 H80B 109.5
C79 C80 H80C 109.5
Si3 C59 U51 148.1(5)
C60 C59 U51 71.9(5)
C60 C59 Si3 111.8(7)
C66 C59 U51 73.9(5)
C66 C59 Si3 116.7(7)
C66 C59 C60 129.8(9)
C51 C55 H55A 109.5
C51 C55 H55B 109.5
C51 C55 H55C 109.5
H55A C55 H55B 109.5
H55A C55 H55C 109.5
H55B C55 H55C 109.5
H21A C21 H21B 109.5
H21A C21 H21C 109.5
H21B C21 H21C 109.5
C20 C21 H21A 109.5
C20 C21 H21B 109.5
C20 C21 H21C 109.5
C23 C24 H24A 109.5
C23 C24 H24B 109.5
C23 C24 H24C 109.5
H24A C24 H24B 109.5
H24A C24 H24C 109.5
H24B C24 H24C 109.5
U51 C63 H63 127.6
C62 C63 U51 79.9(6)
C62 C63 H63 111.5
C62 C63 C64 137.0(9)
C64 C63 U51 74.2(6)
C64 C63 H63 111.5
H19A C19 H19B 109.5
H19A C19 H19C 109.5
H19B C19 H19C 109.5
C17 C19 H19A 109.5
C17 C19 H19B 109.5
C17 C19 H19C 109.5
Si2 C12 U1 151.7(5)
C13 C12 U1 72.0(5)
C13 C12 Si2 113.2(7)
C11 C12 U1 72.8(5)
C11 C12 Si2 115.0(7)
C11 C12 C13 129.6(9)
H77A C77 H77B 109.5
H77A C77 H77C 109.5
H77B C77 H77C 109.5
C76 C77 H77A 109.5
C76 C77 H77B 109.5
C76 C77 H77C 109.5
Si2 C32 H32 104.8
C34 C32 Si2 114.7(8)
C34 C32 H32 104.8
C33 C32 Si2 115.9(8)
C33 C32 H32 104.8
C33 C32 C34 110.5(10)
H75A C75 H75B 109.5
H75A C75 H75C 109.5
H75B C75 H75C 109.5
C73 C75 H75A 109.5
C73 C75 H75B 109.5
C73 C75 H75C 109.5
C67 C69 H69A 109.5
C67 C69 H69B 109.5
C67 C69 H69C 109.5
H69A C69 H69B 109.5
H69A C69 H69C 109.5
H69B C69 H69C 109.5
H78A C78 H78B 109.5
H78A C78 H78C 109.5
H78B C78 H78C 109.5
C76 C78 H78A 109.5
C76 C78 H78B 109.5
C76 C78 H78C 109.5
C32 C34 H34A 109.5
C32 C34 H34B 109.5
C32 C34 H34C 109.5
H34A C34 H34B 109.5
H34A C34 H34C 109.5
H34B C34 H34C 109.5
Si6 C79 H79 104.9
C80 C79 Si6 115.2(9)
C80 C79 H79 104.9
C80 C79 C81 110.6(11)
C81 C79 Si6 114.9(9)
C81 C79 H79 104.9
Si2 C29 H29 106.8
C31 C29 Si2 113.6(7)
C31 C29 H29 106.8
C30 C29 Si2 114.1(8)
C30 C29 C31 108.2(9)
C30 C29 H29 106.8
Si1 C9 U1 152.2(5)
C10 C9 U1 73.5(6)
C10 C9 Si1 112.6(8)
C10 C9 C16 130.4(10)
C16 C9 U1 71.9(5)
C16 C9 Si1 114.7(7)
C29 C30 H30A 109.5
C29 C30 H30B 109.5
C29 C30 H30C 109.5
H30A C30 H30B 109.5
H30A C30 H30C 109.5
H30B C30 H30C 109.5
C2 C6 H6A 109.5
C2 C6 H6B 109.5
C2 C6 H6C 109.5
H6A C6 H6B 109.5
H6A C6 H6C 109.5
H6B C6 H6C 109.5
C32 C33 H33A 109.5
C32 C33 H33B 109.5
C32 C33 H33C 109.5
H33A C33 H33B 109.5
H33A C33 H33C 109.5
H33B C33 H33C 109.5
C3 C7 H7A 109.5
C3 C7 H7B 109.5
C3 C7 H7C 109.5
H7A C7 H7B 109.5
H7A C7 H7C 109.5
H7B C7 H7C 109.5
C26 C28 H28A 109.5
C26 C28 H28B 109.5
C26 C28 H28C 109.5
H28A C28 H28B 109.5
H28A C28 H28C 109.5
H28B C28 H28C 109.5
Si3 C73 H73 106.5
C75 C73 Si3 116.2(8)
C75 C73 H73 106.5
C75 C73 C74 108.0(10)
C74 C73 Si3 112.6(8)
C74 C73 H73 106.5
H18A C18 H18B 109.5
H18A C18 H18C 109.5
H18B C18 H18C 109.5
C17 C18 H18A 109.5
C17 C18 H18B 109.5
C17 C18 H18C 109.5
H8A C8 H8B 109.5
H8A C8 H8C 109.5
H8B C8 H8C 109.5
C4 C8 H8A 109.5
C4 C8 H8B 109.5
C4 C8 H8C 109.5
Si1 C20 H20 106.0
C22 C20 Si1 113.4(8)
C22 C20 C21 111.1(10)
C22 C20 H20 106.0
C21 C20 Si1 113.5(8)
C21 C20 H20 106.0
Si6 C76 H76 105.5
C77 C76 Si6 117.7(7)
C77 C76 C78 108.6(9)
C77 C76 H76 105.5
C78 C76 Si6 113.0(8)
C78 C76 H76 105.5
C67 C68 H68A 109.5
C67 C68 H68B 109.5
C67 C68 H68C 109.5
H68A C68 H68B 109.5
H68A C68 H68C 109.5
H68B C68 H68C 109.5
Si1 C17 H17 104.6
C19 C17 Si1 112.1(8)
C19 C17 H17 104.6
C18 C17 Si1 122.6(8)
C18 C17 C19 106.7(10)
C18 C17 H17 104.6
C73 C74 H74A 109.5
C73 C74 H74B 109.5
C73 C74 H74C 109.5
H74A C74 H74B 109.5
H74A C74 H74C 109.5
H74B C74 H74C 109.5
C3 C4 U1 82.6(6)
C3 C4 C8 125.9(10)
N1 C4 U1 72.2(5)
N1 C4 C3 111.9(9)
N1 C4 C8 122.0(10)
C8 C4 U1 116.7(7)
C79 C81 H81A 109.5
C79 C81 H81B 109.5
C79 C81 H81C 109.5
H81A C81 H81B 109.5
H81A C81 H81C 109.5
H81B C81 H81C 109.5
U51 C65 H65 136.2
C64 C65 U51 73.8(6)
C64 C65 H65 111.2
C66 C65 U51 76.0(6)
C66 C65 H65 111.2
C66 C65 C64 137.6(11)
U51 C64 H64 129.9
C63 C64 U51 74.9(5)
C63 C64 H64 113.5
C65 C64 U51 75.5(6)
C65 C64 C63 133.1(10)
C65 C64 H64 113.5
U51 C66 H66 134.6
C59 C66 U51 75.5(5)
C59 C66 H66 112.0
C65 C66 U51 74.0(6)
C65 C66 C59 136.1(10)
C65 C66 H66 112.0
C53 C57 H57A 109.5
C53 C57 H57B 109.5
C53 C57 H57C 109.5
H57A C57 H57B 109.5
H57A C57 H57C 109.5
H57B C57 H57C 109.5
H56A C56 H56B 109.5
H56A C56 H56C 109.5
H56B C56 H56C 109.5
C52 C56 H56A 109.5
C52 C56 H56B 109.5
C52 C56 H56C 109.5
C51 C52 U51 69.6(6)
C51 C52 C53 106.4(9)
C51 C52 C56 128.2(10)
C53 C52 U51 76.5(5)
C53 C52 C56 124.9(10)
C56 C52 U51 125.3(7)
U1 C16 H16 128.6
C15 C16 U1 74.9(6)
C15 C16 C9 135.4(9)
C15 C16 H16 112.3
C9 C16 U1 77.7(6)
C9 C16 H16 112.3
C82 C84 H84A 109.5
C82 C84 H84B 109.5
C82 C84 H84C 109.5
H84A C84 H84B 109.5
H84A C84 H84C 109.5
H84B C84 H84C 109.5

loop_
_geom_bond_atom_site_label_1
_geom_bond_atom_site_label_2
_geom_bond_distance
U1 C10 2.720(10)
U1 N1 2.680(8)
U1 N51 2.598(9)
U1 C14 2.674(8)
U1 C1 2.775(9)
U1 C15 2.683(9)
U1 C13 2.668(9)
U1 C11 2.686(9)
U1 C12 2.735(9)
U1 C9 2.754(10)
U1 C4 2.755(9)
U1 C16 2.680(10)
U51 C51 2.778(9)
U51 N1 2.617(8)
U51 N51 2.692(8)
U51 C62 2.800(9)
U51 C60 2.668(9)
U51 C54 2.786(9)
U51 C61 2.740(10)
U51 C59 2.736(9)
U51 C63 2.677(9)
U51 C65 2.690(10)
U51 C64 2.668(10)
U51 C66 2.715(10)
Si1 C23 1.904(11)
Si1 C9 1.886(11)
Si1 C20 1.912(11)
Si1 C17 1.873(12)
Si6 C82 1.924(11)
Si6 C62 1.889(10)
Si6 C79 1.924(11)
Si6 C76 1.897(11)
C51 N51 1.407(12)
C51 C55 1.511(14)
C51 C52 1.374(16)
C3 C2 1.465(16)
C3 C7 1.476(15)
C3 C4 1.400(16)
Si2 C26 1.903(11)
Si2 C12 1.888(9)
Si2 C32 1.911(11)
Si2 C29 1.918(10)
Si3 C70 1.897(10)
Si3 C67 1.909(11)
Si3 C59 1.894(10)
Si3 C73 1.892(11)
C10 H10 0.9500
C10 C11 1.405(13)
C10 C9 1.430(14)
C23 H23 1.0000
C23 C25 1.512(17)
C23 C24 1.488(17)
N1 C1 1.408(12)
N1 C4 1.389(12)
N51 C54 1.398(12)
C14 H14 0.9500
C14 C15 1.381(14)
C14 C13 1.405(14)
C82 H82 1.0000
C82 C83 1.505(18)
C82 C84 1.522(18)
C26 H26 1.0000
C26 C27 1.544(17)
C26 C28 1.536(16)
C62 C61 1.449(13)
C62 C63 1.414(14)
C27 H27A 0.9800
C27 H27B 0.9800
C27 H27C 0.9800
C25 H25A 0.9800
C25 H25B 0.9800
C25 H25C 0.9800
C60 H60 0.9500
C60 C61 1.416(13)
C60 C59 1.440(13)
C2 C1 1.358(14)
C2 C6 1.485(15)
C72 H72A 0.9800
C72 H72B 0.9800
C72 H72C 0.9800
C72 C70 1.540(13)
C54 C53 1.405(15)
C54 C58 1.500(13)
C5 H5A 0.9800
C5 H5B 0.9800
C5 H5C 0.9800
C5 C1 1.485(13)
C53 C57 1.516(15)
C53 C52 1.458(16)
C83 H83A 0.9800
C83 H83B 0.9800
C83 H83C 0.9800
C15 H15 0.9500
C15 C16 1.408(15)
C13 H13 0.9500
C13 C12 1.438(13)
C61 H61 0.9500
C71 H71A 0.9800
C71 H71B 0.9800
C71 H71C 0.9800
C71 C70 1.534(15)
C22 H22A 0.9800
C22 H22B 0.9800
C22 H22C 0.9800
C22 C20 1.495(16)
C11 H11 0.9500
C11 C12 1.429(13)
C70 H70 1.0000
C58 H58A 0.9800
C58 H58B 0.9800
C58 H58C 0.9800
C31 H31A 0.9800
C31 H31B 0.9800
C31 H31C 0.9800
C31 C29 1.546(15)
C67 H67 1.0000
C67 C69 1.562(17)
C67 C68 1.534(16)
C80 H80A 0.9800
C80 H80B 0.9800
C80 H80C 0.9800
C80 C79 1.509(17)
C59 C66 1.438(13)
C55 H55A 0.9800
C55 H55B 0.9800
C55 H55C 0.9800
C21 H21A 0.9800
C21 H21B 0.9800
C21 H21C 0.9800
C21 C20 1.512(16)
C24 H24A 0.9800
C24 H24B 0.9800
C24 H24C 0.9800
C63 H63 0.9500
C63 C64 1.422(15)
C19 H19A 0.9800
C19 H19B 0.9800
C19 H19C 0.9800
C19 C17 1.605(15)
C77 H77A 0.9800
C77 H77B 0.9800
C77 H77C 0.9800
C77 C76 1.544(15)
C32 H32 1.0000
C32 C34 1.524(15)
C32 C33 1.526(15)
C75 H75A 0.9800
C75 H75B 0.9800
C75 H75C 0.9800
C75 C73 1.533(17)
C69 H69A 0.9800
C69 H69B 0.9800
C69 H69C 0.9800
C78 H78A 0.9800
C78 H78B 0.9800
C78 H78C 0.9800
C78 C76 1.570(14)
C34 H34A 0.9800
C34 H34B 0.9800
C34 H34C 0.9800
C79 H79 1.0000
C79 C81 1.515(16)
C29 H29 1.0000
C29 C30 1.535(15)
C9 C16 1.427(15)
C30 H30A 0.9800
C30 H30B 0.9800
C30 H30C 0.9800
C6 H6A 0.9800
C6 H6B 0.9800
C6 H6C 0.9800
C33 H33A 0.9800
C33 H33B 0.9800
C33 H33C 0.9800
C7 H7A 0.9800
C7 H7B 0.9800
C7 H7C 0.9800
C28 H28A 0.9800
C28 H28B 0.9800
C28 H28C 0.9800
C73 H73 1.0000
C73 C74 1.547(15)
C18 H18A 0.9800
C18 H18B 0.9800
C18 H18C 0.9800
C18 C17 1.536(17)
C8 H8A 0.9800
C8 H8B 0.9800
C8 H8C 0.9800
C8 C4 1.509(15)
C20 H20 1.0000
C76 H76 1.0000
C68 H68A 0.9800
C68 H68B 0.9800
C68 H68C 0.9800
C17 H17 1.0000
C74 H74A 0.9800
C74 H74B 0.9800
C74 H74C 0.9800
C81 H81A 0.9800
C81 H81B 0.9800
C81 H81C 0.9800
C65 H65 0.9500
C65 C64 1.421(13)
C65 C66 1.399(12)
C64 H64 0.9500
C66 H66 0.9500
C57 H57A 0.9800
C57 H57B 0.9800
C57 H57C 0.9800
C56 H56A 0.9800
C56 H56B 0.9800
C56 H56C 0.9800
C56 C52 1.500(14)
C16 H16 0.9500
C84 H84A 0.9800
C84 H84B 0.9800
C84 H84C 0.9800

loop_
_geom_torsion_atom_site_label_1
_geom_torsion_atom_site_label_2
_geom_torsion_atom_site_label_3
_geom_torsion_atom_site_label_4
_geom_torsion
U1 C3 C2 C1 63.7(7)
U1 C3 C2 C6 -122.8(10)
U1 C3 C4 N1 -67.4(7)
U1 C3 C4 C8 117.8(10)
U1 C10 C11 C12 51.7(12)
U1 C10 C9 Si1 151.1(6)
U1 C10 C9 C16 -47.4(10)
U1 N1 C1 C2 -73.3(7)
U1 N1 C1 C5 113.6(8)
U1 N1 C4 C3 74.1(8)
U1 N1 C4 C8 -110.9(9)
U1 N51 C54 U51 -106.4(5)
U1 N51 C54 C53 179.1(6)
U1 N51 C54 C58 5.8(12)
U1 C14 C15 C16 47.1(13)
U1 C14 C13 C12 -52.2(11)
U1 C2 C1 N1 66.3(6)
U1 C2 C1 C5 -121.1(9)
U1 C15 C16 C9 54.0(12)
U1 C13 C12 Si2 150.2(5)
U1 C13 C12 C11 -47.9(9)
U1 C11 C12 Si2 -150.8(6)
U1 C11 C12 C13 47.6(9)
U1 C9 C16 C15 -53.0(12)
U51 C51 N51 U1 106.1(6)
U51 C51 N51 C54 -75.1(6)
U51 C51 C52 C53 68.4(7)
U51 C51 C52 C56 -119.5(11)
U51 N1 C1 U1 -106.1(5)
U51 N1 C1 C2 -179.4(6)
U51 N1 C1 C5 7.5(11)
U51 N1 C4 U1 105.8(6)
U51 N1 C4 C3 179.8(7)
U51 N1 C4 C8 -5.2(13)
U51 N51 C54 C53 -74.4(7)
U51 N51 C54 C58 112.2(8)
U51 C62 C61 C60 46.3(12)
U51 C62 C63 C64 -53.4(12)
U51 C60 C61 C62 -47.8(12)
U51 C60 C59 Si3 -146.3(5)
U51 C60 C59 C66 49.3(10)
U51 C54 C53 C57 118.7(10)
U51 C54 C53 C52 -66.5(7)
U51 C53 C52 C51 -63.7(7)
U51 C53 C52 C56 123.9(11)
U51 C59 C66 C65 47.3(12)
U51 C63 C64 C65 -52.6(11)
U51 C65 C64 C63 52.4(11)
U51 C65 C66 C59 -47.8(12)
Si1 C9 C16 U1 -150.9(6)
Si1 C9 C16 C15 156.1(11)
Si6 C62 C61 U51 155.6(6)
Si6 C62 C61 C60 -158.1(10)
Si6 C62 C63 U51 -155.4(6)
Si6 C62 C63 C64 151.2(11)
C51 N51 C54 U51 74.8(6)
C51 N51 C54 C53 0.3(11)
C51 N51 C54 C58 -173.0(8)
C3 C2 C1 U1 -67.3(7)
C3 C2 C1 N1 -1.0(11)
C3 C2 C1 C5 171.6(9)
Si3 C59 C66 U51 147.6(6)
Si3 C59 C66 C65 -165.1(10)
C10 C11 C12 U1 -51.6(12)
C10 C11 C12 Si2 157.6(11)
C10 C11 C12 C13 -4.1(19)
C10 C9 C16 U1 47.9(10)
C10 C9 C16 C15 -5(2)
C23 Si1 C9 U1 171.6(11)
C23 Si1 C9 C10 74.2(9)
C23 Si1 C9 C16 -90.4(8)
C23 Si1 C17 C19 29.4(10)
C23 Si1 C17 C18 -99.5(10)
N51 C51 C52 U51 -67.0(7)
N51 C51 C52 C53 1.5(11)
N51 C51 C52 C56 173.5(10)
N51 C54 C53 U51 67.0(6)
N51 C54 C53 C57 -174.2(9)
N51 C54 C53 C52 0.5(11)
C14 C15 C16 U1 -47.2(13)
C14 C15 C16 C9 7(2)
C14 C13 C12 U1 51.5(11)
C14 C13 C12 Si2 -158.3(10)
C14 C13 C12 C11 3.7(18)
C82 Si6 C62 U51 176.8(12)
C82 Si6 C62 C61 80.5(8)
C82 Si6 C62 C63 -85.3(8)
C82 Si6 C76 C77 -170.5(8)
C82 Si6 C76 C78 61.6(9)
C26 Si2 C12 U1 33.0(12)
C26 Si2 C12 C13 -62.0(9)
C26 Si2 C12 C11 133.3(7)
C62 Si6 C76 C77 -56.2(9)
C62 Si6 C76 C78 175.8(8)
C62 C63 C64 U51 55.2(12)
C62 C63 C64 C65 3(2)
C60 C59 C66 U51 -48.6(10)
C60 C59 C66 C65 -1.3(19)
C2 C3 C4 U1 67.7(7)
C2 C3 C4 N1 0.3(11)
C2 C3 C4 C8 -174.5(9)
C54 C53 C52 U51 62.5(6)
C54 C53 C52 C51 -1.2(11)
C54 C53 C52 C56 -173.6(10)
C1 N1 C4 U1 -75.0(5)
C1 N1 C4 C3 -0.9(10)
C1 N1 C4 C8 174.1(9)
C15 C14 C13 U1 48.0(12)
C15 C14 C13 C12 -4(2)
C13 C14 C15 U1 -47.7(12)
C13 C14 C15 C16 -1(2)
C61 C62 C63 U51 42.3(11)
C61 C62 C63 C64 -11(2)
C61 C60 C59 U51 -54.3(12)
C61 C60 C59 Si3 159.4(11)
C61 C60 C59 C66 -5.0(19)
C11 C10 C9 U1 45.0(13)
C11 C10 C9 Si1 -163.8(12)
C11 C10 C9 C16 -2(2)
C70 Si3 C59 U51 -37.7(10)
C70 Si3 C59 C60 52.8(8)
C70 Si3 C59 C66 -140.5(7)
C70 Si3 C73 C75 62.1(9)
C70 Si3 C73 C74 -63.1(11)
C58 C54 C53 U51 -120.2(10)
C58 C54 C53 C57 -1.5(17)
C58 C54 C53 C52 173.3(9)
C67 Si3 C70 C72 -162.8(8)
C67 Si3 C70 C71 -38.0(9)
C67 Si3 C59 U51 -156.1(8)
C67 Si3 C59 C60 -65.5(8)
C67 Si3 C59 C66 101.1(8)
C67 Si3 C73 C75 179.1(8)
C67 Si3 C73 C74 53.8(11)
C59 Si3 C70 C72 79.5(8)
C59 Si3 C70 C71 -155.7(8)
C59 Si3 C73 C75 -65.2(9)
C59 Si3 C73 C74 169.6(9)
C59 C60 C61 U51 54.2(12)
C59 C60 C61 C62 6(2)
C55 C51 N51 U1 -5.3(13)
C55 C51 N51 U51 -111.4(8)
C55 C51 N51 C54 173.5(8)
C55 C51 C52 U51 118.9(11)
C55 C51 C52 C53 -172.6(10)
C55 C51 C52 C56 -0.6(19)
C63 C62 C61 U51 -41.6(10)
C63 C62 C61 C60 5(2)
C32 Si2 C12 U1 150.5(9)
C32 Si2 C12 C13 55.5(8)
C32 Si2 C12 C11 -109.2(7)
C79 Si6 C62 U51 -70.0(14)
C79 Si6 C62 C61 -166.3(8)
C79 Si6 C62 C63 27.8(9)
C79 Si6 C76 C77 72.5(9)
C79 Si6 C76 C78 -55.4(9)
C29 Si2 C12 U1 -87.9(10)
C29 Si2 C12 C13 177.1(7)
C29 Si2 C12 C11 12.4(8)
C9 Si1 C17 C19 149.8(8)
C9 Si1 C17 C18 20.9(11)
C9 C10 C11 U1 -45.7(13)
C9 C10 C11 C12 6(2)
C6 C2 C1 U1 119.5(11)
C6 C2 C1 N1 -174.3(10)
C6 C2 C1 C5 -1.6(17)
C7 C3 C2 U1 124.5(12)
C7 C3 C2 C1 -171.8(11)
C7 C3 C2 C6 1.6(17)
C7 C3 C4 U1 -119.8(11)
C7 C3 C4 N1 172.8(10)
C7 C3 C4 C8 -2.0(18)
C73 Si3 C70 C72 -47.2(9)
C73 Si3 C70 C71 77.6(8)
C73 Si3 C59 U51 88.7(9)
C73 Si3 C59 C60 179.3(7)
C73 Si3 C59 C66 -14.1(9)
C20 Si1 C9 U1 -73.0(12)
C20 Si1 C9 C10 -170.5(8)
C20 Si1 C9 C16 24.9(9)
C20 Si1 C17 C19 -87.3(9)
C20 Si1 C17 C18 143.8(9)
C76 Si6 C62 U51 60.5(14)
C76 Si6 C62 C61 -35.8(9)
C76 Si6 C62 C63 158.4(7)
C17 Si1 C9 U1 47.7(13)
C17 Si1 C9 C10 -49.8(9)
C17 Si1 C9 C16 145.6(8)
C4 C3 C2 U1 -63.3(7)
C4 C3 C2 C1 0.4(11)
C4 C3 C2 C6 173.9(10)
C4 N1 C1 U1 74.5(6)
C4 N1 C1 C2 1.2(10)
C4 N1 C1 C5 -171.9(8)
C64 C65 C66 U51 45.5(13)
C64 C65 C66 C59 -2(2)
C66 C65 C64 U51 -46.1(14)
C66 C65 C64 C63 6(2)
C57 C53 C52 U51 -122.6(10)
C57 C53 C52 C51 173.7(10)
C57 C53 C52 C56 1.3(16)
C52 C51 N51 U1 -179.9(7)
C52 C51 N51 U51 74.0(8)
C52 C51 N51 C54 -1.1(11)

loop_
_twin_individual_id
_twin_individual_mass_fraction_refined
1 0.733(7)
2 0.267(7)
